data_7059882
loop_
_publ_author_name
'Harrison, Daniel P.'
'Kumar, Varshini J.'
'Noppers, Johanna N.'
'Gluyas, Josef B. G.'
'Sobolev, Alexandre N.'
'Moggach, Stephen A.'
'Low, Paul J.'

_publ_section_title
;
 Iron vs. ruthenium: syntheses, structures and IR spectroelectrochemical
 characterisation of half-sandwich Group 8 acetylide complexes
;
_journal_issue 33
_journal_name_full 'New Journal of Chemistry'
_journal_page_first 14932
_journal_page_last 14943
_journal_paper_doi 10.1039/D0NJ03093G
_journal_volume 45
_journal_year 2021
_chemical_formula_moiety 'C37 H38 P2 Ru'
_chemical_formula_sum 'C37 H38 P2 Ru'
_chemical_formula_weight 645.68
_space_group_crystal_system monoclinic
_space_group_IT_number 14
_space_group_name_Hall '-P 2ybc'
_space_group_name_H-M_alt 'P 1 21/c 1'
_atom_sites_solution_hydrogens geom
_atom_sites_solution_primary iterative
_audit_creation_date 2020-06-14
_audit_creation_method
;
Olex2 1.3
(compiled 2020.02.04 svn.rd84adfe8 for OlexSys, GUI svn.r6032)
;
_audit_update_record
;
2020-06-15 deposited with the CCDC.	2020-08-05 downloaded from the CCDC.
;
_cell_angle_alpha 90
_cell_angle_beta 98.0410(10)
_cell_angle_gamma 90
_cell_formula_units_Z 4
_cell_length_a 8.66800(10)
_cell_length_b 18.5220(2)
_cell_length_c 20.3518(2)
_cell_measurement_reflns_used 55076
_cell_measurement_temperature 120.00(10)
_cell_measurement_theta_max 78.1480
_cell_measurement_theta_min 3.1940
_cell_volume 3235.33(6)
_computing_cell_refinement 'CrysAlisPro 1.171.40.53 (Rigaku OD, 2019)'
_computing_data_collection 'CrysAlisPro 1.171.40.53 (Rigaku OD, 2019)'
_computing_data_reduction 'CrysAlisPro 1.171.40.53 (Rigaku OD, 2019)'
_computing_molecular_graphics 'Olex2 1.3 (Dolomanov et al., 2009)'
_computing_publication_material 'Olex2 1.3 (Dolomanov et al., 2009)'
_computing_structure_refinement 'SHELXL 2018/3 (Sheldrick, 2015)'
_computing_structure_solution 'olex2.solve 1.3 (Bourhis et al., 2015)'
_diffrn_ambient_environment N~2~
_diffrn_ambient_temperature 120.00(10)
_diffrn_detector 'CCD plate'
_diffrn_detector_area_resol_mean 10.0000
_diffrn_detector_type HyPix
_diffrn_measured_fraction_theta_full 1.000
_diffrn_measured_fraction_theta_max 0.989
_diffrn_measurement_details
;
List of Runs (angles in degrees, time in seconds):

  # Type    Start    End  Width  t~exp~   \w     \q     \k     \f   Frames
#--------------------------------------------------------------------------
  1  \w    -60.00  28.00   0.50    0.05    --  -45.37  52.00-145.00  176
  2  \w   -117.00 -30.00   0.50    0.05    --  -45.37 -52.00  69.00  174
  3  \w     30.00 118.00   0.50    0.05    --   45.37  52.00-145.00  176
  4  \w    -26.00  61.00   0.50    0.05    --   45.37 -52.00  69.00  174
  5  \w   -177.00 -91.00   0.50    0.05    -- -106.00 -52.00  69.00  172
  6  \w   -121.00 -33.00   0.50    0.05    -- -106.00  52.00-145.00  176
  7  \w     95.00 178.00   0.50    0.05    --  110.00  52.00-145.00  166
  8  \w     38.00 125.00   0.50    0.05    --  110.00 -52.00  69.00  174
  9  \w     29.00 118.00   0.50    0.05    --   45.37  57.00 -30.00  178
 10  \w     71.00 118.00   0.50    0.05    --   45.37 125.00  60.00   94
 11  \w     31.00 119.00   0.50    0.05    --   45.37  37.00  30.00  176
 12  \w     71.00 118.00   0.50    0.05    --   45.37 125.00-120.00   94
 13  \w     29.00 118.00   0.50    0.05    --   45.37  57.00 -60.00  178
 14  \w     71.00 118.00   0.50    0.05    --   45.37 125.00-150.00   94
 15  \w    -26.00  62.00   0.50    0.05    --   45.37 -57.00-180.00  176
 16  \w     10.00  94.00   0.50    0.05    --   45.37-125.00 -60.00  168
 17  \w   -177.00 -83.00   0.50    0.05    -- -106.00 -74.00 -47.11  188
 18  \w   -177.00 -83.00   0.50    0.05    -- -106.00 -74.00  21.21  188
 19  \w   -177.00 -91.00   0.50    0.05    -- -106.00 -45.00 -42.78  172
 20  \w   -177.00 -81.00   0.50    0.05    -- -106.00 -79.00  -9.78  192
 21  \w   -177.00 -87.00   0.50    0.05    -- -106.00 -64.00  -3.93  180
 22  \w   -177.00 -91.00   0.50    0.05    -- -106.00 -45.00  30.00  172
 23  \w   -177.00 -82.00   0.50    0.05    -- -106.00 -77.00   0.00  190
 24  \w   -117.00 -33.00   0.50    0.05    -- -106.00 125.00-120.00  168
 25  \w   -177.00 -88.00   0.50    0.05    -- -106.00 -62.00 -52.98  178
 26  \w   -177.00 -79.00   0.50    0.05    -- -106.00 -83.00  11.40  196
 27  \w   -177.00 -91.00   0.50    0.05    -- -106.00 -44.00 -10.52  172
 28  \w   -177.00 -91.00   0.50    0.05    -- -106.00 -44.00 -16.93  172
 29  \w   -177.00 -88.00   0.50    0.05    -- -106.00 -61.00   0.00  178
 30  \w   -177.00 -88.00   0.50    0.05    -- -106.00 -63.00 -41.86  178
 31  \w   -177.00 -82.00   0.50    0.05    -- -106.00 -77.00 -60.00  190
 32  \w   -177.00 -88.00   0.50    0.05    -- -106.00 -63.00 -38.47  178
 33  \w   -177.00 -91.00   0.50    0.05    -- -106.00 -45.00 -31.18  172
 34  \w   -124.00 -30.00   0.50    0.05    -- -106.00  15.00  60.00  188
 35  \w   -177.00 -86.00   0.50    0.05    -- -106.00 -68.00 -14.09  182
 36  \w   -177.00 -78.00   0.50    0.05    -- -106.00 -85.00 -23.41  198
 37  \w   -177.00 -88.00   0.50    0.05    -- -106.00 -63.00  25.92  178
 38  \w   -177.00 -80.00   0.50    0.05    -- -106.00 -94.00   0.00  194
 39  \w   -177.00 -83.00   0.50    0.05    -- -106.00 -74.00 -49.35  188
 40  \w   -177.00 -90.00   0.50    0.05    -- -106.00 -51.00 -49.01  174
 41  \w     38.00 117.00   0.50    0.05    --  110.00-125.00  30.00  158
 42  \w     35.00 125.00   0.50    0.05    --  110.00 -30.00 150.00  180
 43  \w     38.00 109.00   0.50    0.05    --  110.00 -94.00 150.00  142
 44  \w     38.00 117.00   0.50    0.05    --  110.00-125.00  60.00  158
 45  \w     96.00 178.00   0.50    0.05    --  110.00  45.00-180.00  164
 46  \w     37.00 178.00   0.50    0.05    --  110.00   0.00 150.00  282
 47  \w     93.00 178.00   0.50    0.05    --  110.00  61.00 -60.00  170
 48  \w     96.00 178.00   0.50    0.05    --  110.00  30.00  60.00  164
 49  \w     38.00 109.00   0.50    0.05    --  110.00 -94.00  90.00  142
 50  \w     38.00 109.00   0.50    0.05    --  110.00 -94.00-150.00  142
 51  \w     38.00 134.00   0.50    0.05    --  110.00 -77.00-150.00  192
 52  \w     86.00 178.00   0.50    0.05    --  110.00  77.00 -90.00  184
 53  \w     86.00 178.00   0.50    0.05    --  110.00  77.00-120.00  184
 54  \w     38.00 117.00   0.50    0.05    --  110.00-125.00 -30.00  158
 55  \w    -61.00  30.00   0.50    0.05    --  -45.37  19.00  30.00  182
 56  \w     22.00 118.00   0.50    0.05    --   45.37  77.00-180.00  192
 57  \w     22.00 118.00   0.50    0.05    --   45.37  77.00 120.00  192
 58  \w     22.00 118.00   0.50    0.05    --   45.37  77.00  60.00  192
 59  \w     22.00 118.00   0.50    0.05    --   45.37  77.00-150.00  192
 60  \w     22.00 118.00   0.50    0.05    --   45.37  77.00 -90.00  192
 61  \w     22.00 118.00   0.50    0.05    --   45.37  77.00 -30.00  192
 62  \w     29.00 118.00   0.50    0.05    --   45.37  57.00 120.00  178
 63  \w     31.00 119.00   0.50    0.05    --   45.37  37.00 120.00  176
 64  \w     22.00 118.00   0.50    0.05    --   45.37  77.00  30.00  192
 65  \w   -177.00 -89.00   0.50    0.05    -- -106.00 -74.00  46.21  176
 66  \w   -177.00 -81.00   0.50    0.05    -- -106.00 -79.00 142.30  192
 67  \w   -177.00 -77.00   0.50    0.05    -- -106.00 -89.00-110.97  200
 68  \w   -177.00 -76.00   0.50    0.05    -- -106.00 -90.00 -85.36  202
 69  \w   -177.00 -77.00   0.50    0.05    -- -106.00 -88.00 179.74  200
 70  \w   -177.00 -80.00   0.50    0.05    -- -106.00 -81.00 122.07  194
 71  \w   -177.00 -85.00   0.50    0.05    -- -106.00 -69.00-175.22  184
 72  \w   -177.00 -79.00   0.50    0.05    -- -106.00 -83.00 110.96  196
 73  \w   -177.00 -76.00   0.50    0.05    -- -106.00 -90.00-122.75  202
 74  \w   -177.00 -76.00   0.50    0.05    -- -106.00 -91.00  87.95  202
 75  \w   -177.00 -77.00   0.50    0.05    -- -106.00 -87.00 -68.54  200
 76  \w   -177.00 -84.00   0.50    0.05    -- -106.00 -72.00 155.73  186
 77  \w   -177.00 -79.00   0.50    0.05    -- -106.00 -83.00-151.84  196
 78  \w     38.00 109.00   0.50    0.05    --  110.00 -94.00  30.00  142
;
_diffrn_measurement_device 'four-circle diffractometer'
_diffrn_measurement_device_type 'XtaLAB Synergy, Single source at home/near, HyPix'
_diffrn_measurement_method '\w scans'
_diffrn_orient_matrix_type 'CrysAlisPro convention (1999,Acta A55,543-557)'
_diffrn_orient_matrix_UB_11 0.0094533000
_diffrn_orient_matrix_UB_12 0.0406286000
_diffrn_orient_matrix_UB_13 -0.0653745000
_diffrn_orient_matrix_UB_21 -0.1574007000
_diffrn_orient_matrix_UB_22 -0.0327769000
_diffrn_orient_matrix_UB_23 -0.0301788000
_diffrn_orient_matrix_UB_31 -0.0856164000
_diffrn_orient_matrix_UB_32 0.0647645000
_diffrn_orient_matrix_UB_33 0.0257631000
_diffrn_radiation_monochromator mirror
_diffrn_radiation_probe x-ray
_diffrn_radiation_type 'Cu K\a'
_diffrn_radiation_wavelength 1.54184
_diffrn_reflns_av_R_equivalents 0.0921
_diffrn_reflns_av_unetI/netI 0.0242
_diffrn_reflns_Laue_measured_fraction_full 1.000
_diffrn_reflns_Laue_measured_fraction_max 0.989
_diffrn_reflns_limit_h_max 10
_diffrn_reflns_limit_h_min -11
_diffrn_reflns_limit_k_max 23
_diffrn_reflns_limit_k_min -23
_diffrn_reflns_limit_l_max 25
_diffrn_reflns_limit_l_min -25
_diffrn_reflns_number 160066
_diffrn_reflns_point_group_measured_fraction_full 1.000
_diffrn_reflns_point_group_measured_fraction_max 0.989
_diffrn_reflns_theta_full 67.684
_diffrn_reflns_theta_max 79.036
_diffrn_reflns_theta_min 3.241
_diffrn_source 'micro-focus sealed X-ray tube'
_diffrn_source_type 'PhotonJet (Cu) X-ray Source'
_exptl_absorpt_coefficient_mu 5.021
_exptl_absorpt_correction_T_max 0.912
_exptl_absorpt_correction_T_min 0.822
_exptl_absorpt_correction_type analytical
_exptl_absorpt_process_details
;
CrysAlisPro 1.171.40.53 (Rigaku Oxford Diffraction, 2019)
Analytical numeric absorption correction using a multifaceted crystal
			model based on expressions derived by R.C. Clark & J.S. Reid.
(Clark, R. C. & Reid, J. S. (1995). Acta Cryst. A51, 887-897)
Empirical absorption correction using spherical harmonics,
 implemented in SCALE3 ABSPACK scaling algorithm.
;
_exptl_crystal_colour 'clear light yellow'
_exptl_crystal_density_diffrn 1.326
_exptl_crystal_description block
_exptl_crystal_F_000 1336
_exptl_crystal_size_max 0.218
_exptl_crystal_size_mid 0.18
_exptl_crystal_size_min 0.103
_refine_diff_density_max 0.559
_refine_diff_density_min -0.899
_refine_diff_density_rms 0.100
_refine_ls_extinction_method none
_refine_ls_goodness_of_fit_ref 1.091
_refine_ls_hydrogen_treatment constr
_refine_ls_matrix_type full
_refine_ls_number_parameters 339
_refine_ls_number_reflns 6916
_refine_ls_number_restraints 15
_refine_ls_restrained_S_all 1.096
_refine_ls_R_factor_all 0.0411
_refine_ls_R_factor_gt 0.0376
_refine_ls_shift/su_max 0.003
_refine_ls_shift/su_mean 0.000
_refine_ls_structure_factor_coef Fsqd
_refine_ls_weighting_details 'w=1/[\s^2^(Fo^2^)+(0.0620P)^2^+1.6103P] where P=(Fo^2^+2Fc^2^)/3'
_refine_ls_weighting_scheme calc
_refine_ls_wR_factor_gt 0.1029
_refine_ls_wR_factor_ref 0.1062
_reflns_Friedel_coverage 0.000
_reflns_number_gt 6215
_reflns_number_total 6916
_reflns_threshold_expression 'I > 2\s(I)'
_cod_data_source_file d0nj03093g2.cif
_cod_data_source_block dph1-32
_cod_depositor_comments 'Adding full bibliography for 7059874--7059882.cif.'
_cod_original_sg_symbol_H-M 'P 21/c'
_cod_database_code 7059882
_shelx_shelxl_version_number 2018/3
_chemical_oxdiff_formula 'Ru1 P2 C20 H20'
_shelx_space_group_comment
;
The symmetry employed for this shelxl refinement is uniquely defined
by the following loop, which should always be used as a source of
symmetry information in preference to the above space-group names.
They are only intended as comments.
;
_shelx_estimated_absorpt_t_max 0.626
_shelx_estimated_absorpt_t_min 0.407
_reflns_odcompleteness_completeness 100.00
_reflns_odcompleteness_iscentric 1
_reflns_odcompleteness_theta 74.33
_olex2_refinement_description
;
1. Fixed Uiso
 At 1.2 times of:
  All C(H) groups, All C(H,H) groups
 At 1.5 times of:
  All C(H,H,H) groups
2. Restrained distances
 C8-C10 \\sim C8-C10A \\sim C9-C8 \\sim C9A-C8 \\sim C8-C11 \\sim C8-C11A
 with sigma of 0.02
3. Uiso/Uaniso restraints and constraints
Uanis(C11) = Uanis(C11A) = Uanis(C10) = Uanis(C10A) = Uanis(C9) = Uanis(C9A)
Uanis(C11A) = Uanis(C11) = Uanis(C9A) = Uanis(C9) = Uanis(C10A) = Uanis(C10)
Uanis(C5) = Uanis(C1) = Uanis(C2) = Uanis(C3) = Uanis(C4)
Uanis(C1) = Uanis(C2) = Uanis(C3) = Uanis(C4) = Uanis(C5) = Uanis(C4A) =
Uanis(C5A) = Uanis(C1A) = Uanis(C3A) = Uanis(C2A)
4. Others
 Sof(C11A)=Sof(H11D)=Sof(H11E)=Sof(H11F)=Sof(C10A)=Sof(H10D)=Sof(H10E)=
 Sof(H10F)=Sof(C9A)=Sof(H9AA)=Sof(H9AB)=Sof(H9AC)=1-FVAR(1)
 Sof(C11)=Sof(H11A)=Sof(H11B)=Sof(H11C)=Sof(C10)=Sof(H10A)=Sof(H10B)=Sof(H10C)=
 Sof(C9)=Sof(H9A)=Sof(H9B)=Sof(H9C)=FVAR(1)
 Sof(C3A)=Sof(H3A)=Sof(C4A)=Sof(H4A)=Sof(C5A)=Sof(H5A)=Sof(C1A)=Sof(H1A)=
 Sof(C2A)=Sof(H2A)=1-FVAR(2)
 Sof(C4)=Sof(H4)=Sof(C5)=Sof(H5)=Sof(C1)=Sof(H1)=Sof(C2)=Sof(H2)=Sof(C3)=
 Sof(H3)=FVAR(2)
5.a Secondary CH2 refined with riding coordinates:
 C25(H25A,H25B), C24(H24A,H24B)
5.b Aromatic/amide H refined with riding coordinates:
 C31(H31), C30(H30), C29(H29), C23(H23), C27(H27), C33(H33), C22(H22),
 C17(H17), C4(H4), C5(H5), C1(H1), C2(H2), C3(H3), C19(H19), C15(H15), C28(H28),
  C34(H34), C21(H21), C13(H13), C16(H16), C35(H35), C37(H37), C14(H14),
 C20(H20), C36(H36), C3A(H3A), C4A(H4A), C5A(H5A), C1A(H1A), C2A(H2A)
5.c Fitted pentagon refined as free rotating group:
 C4(C5,C1,C2,C3), C3A(C4A,C5A,C1A,C2A)
5.d Idealised Me refined as rotating group:
 C11(H11A,H11B,H11C), C10(H10A,H10B,H10C), C9(H9A,H9B,H9C), C11A(H11D,H11E,
 H11F), C10A(H10D,H10E,H10F), C9A(H9AA,H9AB,H9AC)
;
_olex2_submission_special_instructions 'No special instructions were received'
_oxdiff_exptl_absorpt_empirical_details
;
Empirical correction (ABSPACK) includes:
- Absorption correction using spherical harmonics
- Frame scaling
;
_oxdiff_exptl_absorpt_empirical_full_max 1.758
_oxdiff_exptl_absorpt_empirical_full_min 0.689

loop_
_space_group_symop_operation_xyz
'x, y, z'
'-x, y+1/2, -z+1/2'
'-x, -y, -z'
'x, -y-1/2, z-1/2'

loop_
_atom_site_label
_atom_site_type_symbol
_atom_site_fract_x
_atom_site_fract_y
_atom_site_fract_z
_atom_site_U_iso_or_equiv
_atom_site_adp_type
_atom_site_occupancy
_atom_site_site_symmetry_order
_atom_site_calc_flag
_atom_site_refinement_flags_posn
_atom_site_refinement_flags_adp
_atom_site_refinement_flags_occupancy
_atom_site_disorder_assembly
_atom_site_disorder_group
Ru1 Ru 0.54729(2) 0.54337(2) 0.73774(2) 0.03414(8) Uani 1 1 d . . . . .
P1 P 0.72052(6) 0.50041(3) 0.67513(3) 0.03360(13) Uani 1 1 d . . . . .
P2 P 0.72527(7) 0.50669(3) 0.82254(3) 0.03738(14) Uani 1 1 d . . . . .
C26 C 0.6994(3) 0.40570(14) 0.64734(12) 0.0398(5) Uani 1 1 d . . . . .
C31 C 0.6024(3) 0.35966(14) 0.67637(14) 0.0443(5) Uani 1 1 d . . . . .
H31 H 0.546417 0.377426 0.708652 0.053 Uiso 1 1 calc R U . . .
C6 C 0.6779(3) 0.63309(13) 0.73375(13) 0.0379(5) Uani 1 1 d . . . . .
C12 C 0.7537(3) 0.54691(14) 0.59864(14) 0.0441(6) Uani 1 1 d . . . . .
C7 C 0.7557(3) 0.68608(14) 0.73044(14) 0.0450(6) Uani 1 1 d . . . . .
C18 C 0.8016(4) 0.57265(15) 0.88632(14) 0.0491(6) Uani 1 1 d . . . . .
C32 C 0.6644(4) 0.43280(16) 0.87380(14) 0.0486(6) Uani 1 1 d . . . . .
C8 C 0.8580(3) 0.74960(14) 0.72804(16) 0.0513(7) Uani 1 1 d D . . . .
C25 C 0.9155(3) 0.50045(15) 0.72466(13) 0.0410(5) Uani 1 1 d . . . . .
H25A H 0.986614 0.471350 0.703024 0.049 Uiso 1 1 calc R U . . .
H25B H 0.955950 0.549293 0.729154 0.049 Uiso 1 1 calc R U . . .
C30 C 0.5875(4) 0.28778(16) 0.65818(16) 0.0564(7) Uani 1 1 d . . . . .
H30 H 0.522055 0.257674 0.678287 0.068 Uiso 1 1 calc R U . . .
C24 C 0.9003(3) 0.46958(17) 0.79208(14) 0.0503(6) Uani 1 1 d . . . . .
H24A H 0.992249 0.481484 0.823035 0.060 Uiso 1 1 calc R U . . .
H24B H 0.892266 0.417412 0.789142 0.060 Uiso 1 1 calc R U . . .
C29 C 0.6693(4) 0.26075(18) 0.61037(18) 0.0667(9) Uani 1 1 d . . . . .
H29 H 0.659052 0.212525 0.597797 0.080 Uiso 1 1 calc R U . . .
C23 C 0.7185(4) 0.63533(17) 0.89287(16) 0.0569(7) Uani 1 1 d . . . . .
H23 H 0.626674 0.643895 0.864398 0.068 Uiso 1 1 calc R U . . .
C27 C 0.7813(4) 0.37760(18) 0.59912(17) 0.0620(8) Uani 1 1 d . . . . .
H27 H 0.846743 0.407385 0.578674 0.074 Uiso 1 1 calc R U . . .
C33 C 0.6813(5) 0.36186(18) 0.85919(19) 0.0702(9) Uani 1 1 d . . . . .
H33 H 0.733451 0.349547 0.823832 0.084 Uiso 1 1 calc R U . . .
C22 C 0.7707(5) 0.6856(2) 0.94153(19) 0.0727(10) Uani 1 1 d . . . . .
H22 H 0.712605 0.727062 0.945984 0.087 Uiso 1 1 calc R U . . .
C17 C 0.8992(4) 0.5638(2) 0.58481(18) 0.0708(10) Uani 1 1 d . . . . .
H17 H 0.986197 0.551952 0.615015 0.085 Uiso 1 1 calc R U . . .
C4 C 0.3330(5) 0.48396(19) 0.7549(3) 0.0534(5) Uani 0.592(10) 1 d G . P A 1
H4 H 0.336005 0.437778 0.772924 0.064 Uiso 0.592(10) 1 calc R U P A 1
C5 C 0.3221(5) 0.5011(3) 0.6863(2) 0.0534(5) Uani 0.592(10) 1 d G . P A 1
H5 H 0.316657 0.468043 0.651667 0.064 Uiso 0.592(10) 1 calc R U P A 1
C1 C 0.3209(5) 0.5774(3) 0.6801(3) 0.0534(5) Uani 0.592(10) 1 d G . P A 1
H1 H 0.314590 0.603194 0.640574 0.064 Uiso 0.592(10) 1 calc R U P A 1
C2 C 0.3311(5) 0.60751(15) 0.7447(4) 0.0534(5) Uani 0.592(10) 1 d G . P A 1
H2 H 0.332661 0.656458 0.754975 0.064 Uiso 0.592(10) 1 calc R U P A 1
C3 C 0.3386(5) 0.5498(4) 0.79093(19) 0.0534(5) Uani 0.592(10) 1 d G . P A 1
H3 H 0.345897 0.554225 0.836771 0.064 Uiso 0.592(10) 1 calc R U P A 1
C19 C 0.9386(6) 0.5619(2) 0.9286(2) 0.0839(13) Uani 1 1 d . . . . .
H19 H 0.996526 0.520115 0.925052 0.101 Uiso 1 1 calc R U . . .
C15 C 0.7948(6) 0.6154(2) 0.48091(19) 0.0843(13) Uani 1 1 d . . . . .
H15 H 0.808905 0.636946 0.440907 0.101 Uiso 1 1 calc R U . . .
C28 C 0.7661(5) 0.3057(2) 0.5814(2) 0.0762(11) Uani 1 1 d . . . . .
H28 H 0.822275 0.287501 0.549395 0.091 Uiso 1 1 calc R U . . .
C34 C 0.6229(6) 0.3071(2) 0.8956(2) 0.0900(13) Uani 1 1 d . . . . .
H34 H 0.636788 0.259084 0.884373 0.108 Uiso 1 1 calc R U . . .
C21 C 0.9057(6) 0.6746(2) 0.98258(19) 0.0861(13) Uani 1 1 d . . . . .
H21 H 0.940398 0.708763 1.014784 0.103 Uiso 1 1 calc R U . . .
C13 C 0.6280(5) 0.5671(3) 0.5539(2) 0.0820(12) Uani 1 1 d . . . . .
H13 H 0.527653 0.558481 0.563278 0.098 Uiso 1 1 calc R U . . .
C16 C 0.9183(6) 0.5986(3) 0.5260(2) 0.0907(13) Uani 1 1 d . . . . .
H16 H 1.017957 0.610396 0.517589 0.109 Uiso 1 1 calc R U . . .
C35 C 0.5467(6) 0.3232(2) 0.9468(2) 0.0890(13) Uani 1 1 d . . . . .
H35 H 0.509139 0.286764 0.971708 0.107 Uiso 1 1 calc R U . . .
C37 C 0.5861(8) 0.4473(2) 0.9257(3) 0.106(2) Uani 1 1 d . . . . .
H37 H 0.572350 0.495062 0.937761 0.127 Uiso 1 1 calc R U . . .
C14 C 0.6496(6) 0.6005(3) 0.4946(2) 0.1014(16) Uani 1 1 d . . . . .
H14 H 0.563502 0.612772 0.464007 0.122 Uiso 1 1 calc R U . . .
C20 C 0.9907(7) 0.6136(3) 0.9768(2) 0.1030(16) Uani 1 1 d . . . . .
H20 H 1.083592 0.606359 1.004871 0.124 Uiso 1 1 calc R U . . .
C36 C 0.5261(9) 0.3923(3) 0.9611(3) 0.129(2) Uani 1 1 d . . . . .
H36 H 0.470489 0.403984 0.995530 0.155 Uiso 1 1 calc R U . . .
C11 C 1.0244(7) 0.7255(4) 0.7324(4) 0.0830(10) Uani 0.663(5) 1 d D . P B 1
H11A H 1.046405 0.690636 0.767268 0.124 Uiso 0.663(5) 1 calc R U P B 1
H11B H 1.092045 0.766420 0.741598 0.124 Uiso 0.663(5) 1 calc R U P B 1
H11C H 1.041164 0.704203 0.690956 0.124 Uiso 0.663(5) 1 calc R U P B 1
C10 C 0.8461(8) 0.7996(3) 0.7896(4) 0.0830(10) Uani 0.663(5) 1 d D . P B 1
H10A H 0.738490 0.808449 0.793196 0.124 Uiso 0.663(5) 1 calc R U P B 1
H10B H 0.897468 0.844681 0.783928 0.124 Uiso 0.663(5) 1 calc R U P B 1
H10C H 0.895190 0.776333 0.829216 0.124 Uiso 0.663(5) 1 calc R U P B 1
C9 C 0.8044(8) 0.7949(3) 0.6670(4) 0.0830(10) Uani 0.663(5) 1 d D . P B 1
H9A H 0.791295 0.764586 0.628430 0.124 Uiso 0.663(5) 1 calc R U P B 1
H9B H 0.881095 0.831283 0.662323 0.124 Uiso 0.663(5) 1 calc R U P B 1
H9C H 0.707053 0.817658 0.671767 0.124 Uiso 0.663(5) 1 calc R U P B 1
C11A C 1.0130(13) 0.7297(7) 0.7708(8) 0.0830(10) Uani 0.337(5) 1 d D . P B 2
H11D H 0.997068 0.725606 0.816426 0.124 Uiso 0.337(5) 1 calc R U P B 2
H11E H 1.088757 0.766633 0.766715 0.124 Uiso 0.337(5) 1 calc R U P B 2
H11F H 1.049801 0.684453 0.756037 0.124 Uiso 0.337(5) 1 calc R U P B 2
C10A C 0.7866(15) 0.8144(6) 0.7547(8) 0.0830(10) Uani 0.337(5) 1 d D . P B 2
H10D H 0.695088 0.827977 0.725094 0.124 Uiso 0.337(5) 1 calc R U P B 2
H10E H 0.860068 0.853444 0.758492 0.124 Uiso 0.337(5) 1 calc R U P B 2
H10F H 0.758634 0.803479 0.797569 0.124 Uiso 0.337(5) 1 calc R U P B 2
C9A C 0.8870(16) 0.7627(7) 0.6558(6) 0.0830(10) Uani 0.337(5) 1 d D . P B 2
H9AA H 0.956687 0.726507 0.643343 0.124 Uiso 0.337(5) 1 calc R U P B 2
H9AB H 0.932476 0.809599 0.652416 0.124 Uiso 0.337(5) 1 calc R U P B 2
H9AC H 0.789883 0.760200 0.626713 0.124 Uiso 0.337(5) 1 calc R U P B 2
C3A C 0.3257(8) 0.4995(4) 0.7674(3) 0.0534(5) Uani 0.408(10) 1 d G . P A 2
H3A H 0.326511 0.464205 0.799895 0.064 Uiso 0.408(10) 1 calc R U P A 2
C4A C 0.3228(8) 0.4872(3) 0.6984(4) 0.0534(5) Uani 0.408(10) 1 d G . P A 2
H4A H 0.321323 0.442374 0.677722 0.064 Uiso 0.408(10) 1 calc R U P A 2
C5A C 0.3224(7) 0.5554(5) 0.6664(3) 0.0534(5) Uani 0.408(10) 1 d G . P A 2
H5A H 0.320699 0.562995 0.621121 0.064 Uiso 0.408(10) 1 calc R U P A 2
C1A C 0.3251(7) 0.60982(19) 0.7156(6) 0.0534(5) Uani 0.408(10) 1 d G . P A 2
H1A H 0.325502 0.659373 0.708313 0.064 Uiso 0.408(10) 1 calc R U P A 2
C2A C 0.3272(7) 0.5753(5) 0.7781(4) 0.0534(5) Uani 0.408(10) 1 d G . P A 2
H2A H 0.329094 0.598318 0.818801 0.064 Uiso 0.408(10) 1 calc R U P A 2

loop_
_atom_site_aniso_label
_atom_site_aniso_U_11
_atom_site_aniso_U_22
_atom_site_aniso_U_33
_atom_site_aniso_U_23
_atom_site_aniso_U_13
_atom_site_aniso_U_12
Ru1 0.02493(11) 0.02840(12) 0.04947(13) -0.00055(6) 0.00656(8) 0.00037(5)
P1 0.0283(3) 0.0335(3) 0.0393(3) 0.0014(2) 0.0057(2) -0.0005(2)
P2 0.0384(3) 0.0347(3) 0.0397(3) 0.0025(2) 0.0080(2) 0.0026(2)
C26 0.0379(12) 0.0382(13) 0.0428(12) -0.0013(10) 0.0038(10) 0.0033(10)
C31 0.0455(13) 0.0356(13) 0.0514(14) 0.0001(11) 0.0055(11) -0.0015(10)
C6 0.0315(11) 0.0302(11) 0.0516(13) 0.0036(10) 0.0038(9) -0.0002(9)
C12 0.0510(15) 0.0402(14) 0.0412(13) 0.0028(10) 0.0069(11) -0.0032(10)
C7 0.0385(12) 0.0383(13) 0.0580(15) 0.0045(11) 0.0057(11) 0.0008(10)
C18 0.0604(16) 0.0421(15) 0.0442(13) 0.0028(11) 0.0049(12) -0.0061(12)
C32 0.0587(16) 0.0424(14) 0.0454(14) 0.0031(11) 0.0094(12) -0.0023(12)
C8 0.0411(13) 0.0353(13) 0.0776(19) 0.0047(13) 0.0081(13) -0.0062(10)
C25 0.0279(11) 0.0463(14) 0.0492(14) 0.0004(11) 0.0068(9) 0.0013(9)
C30 0.0635(18) 0.0394(15) 0.0646(18) 0.0003(13) 0.0027(14) -0.0059(13)
C24 0.0413(14) 0.0612(17) 0.0478(15) 0.0061(13) 0.0049(11) 0.0159(12)
C29 0.085(2) 0.0417(16) 0.071(2) -0.0143(15) 0.0026(18) 0.0025(16)
C23 0.0686(19) 0.0474(16) 0.0575(17) -0.0101(13) 0.0190(14) -0.0087(14)
C27 0.075(2) 0.0506(17) 0.0667(19) -0.0102(14) 0.0317(16) -0.0014(15)
C33 0.096(3) 0.0445(17) 0.074(2) 0.0077(15) 0.028(2) 0.0047(17)
C22 0.101(3) 0.0551(19) 0.066(2) -0.0163(16) 0.027(2) -0.0181(19)
C17 0.061(2) 0.094(3) 0.0604(19) 0.0206(19) 0.0205(16) -0.0083(19)
C4 0.0284(6) 0.0487(11) 0.0835(14) -0.0086(8) 0.0098(8) 0.0027(7)
C5 0.0284(6) 0.0487(11) 0.0835(14) -0.0086(8) 0.0098(8) 0.0027(7)
C1 0.0284(6) 0.0487(11) 0.0835(14) -0.0086(8) 0.0098(8) 0.0027(7)
C2 0.0284(6) 0.0487(11) 0.0835(14) -0.0086(8) 0.0098(8) 0.0027(7)
C3 0.0284(6) 0.0487(11) 0.0835(14) -0.0086(8) 0.0098(8) 0.0027(7)
C19 0.099(3) 0.066(2) 0.074(2) -0.0052(19) -0.031(2) 0.005(2)
C15 0.135(4) 0.066(2) 0.056(2) 0.0153(17) 0.027(2) -0.013(2)
C28 0.102(3) 0.059(2) 0.074(2) -0.0211(17) 0.035(2) 0.0073(19)
C34 0.125(4) 0.0437(19) 0.104(3) 0.021(2) 0.026(3) -0.004(2)
C21 0.130(4) 0.068(2) 0.059(2) -0.0150(18) 0.009(2) -0.035(3)
C13 0.064(2) 0.109(3) 0.069(2) 0.036(2) -0.0027(17) -0.008(2)
C16 0.104(3) 0.106(3) 0.070(2) 0.019(2) 0.039(2) -0.020(3)
C35 0.126(4) 0.068(2) 0.074(2) 0.022(2) 0.018(2) -0.030(2)
C37 0.185(6) 0.054(2) 0.102(3) -0.007(2) 0.097(4) -0.021(3)
C14 0.111(4) 0.120(4) 0.066(2) 0.042(3) -0.013(2) -0.005(3)
C20 0.120(4) 0.098(4) 0.077(3) -0.008(2) -0.036(3) -0.018(3)
C36 0.222(7) 0.085(3) 0.104(4) -0.007(3) 0.104(4) -0.040(4)
C11 0.074(2) 0.0579(17) 0.117(3) 0.004(2) 0.012(2) -0.0183(14)
C10 0.074(2) 0.0579(17) 0.117(3) 0.004(2) 0.012(2) -0.0183(14)
C9 0.074(2) 0.0579(17) 0.117(3) 0.004(2) 0.012(2) -0.0183(14)
C11A 0.074(2) 0.0579(17) 0.117(3) 0.004(2) 0.012(2) -0.0183(14)
C10A 0.074(2) 0.0579(17) 0.117(3) 0.004(2) 0.012(2) -0.0183(14)
C9A 0.074(2) 0.0579(17) 0.117(3) 0.004(2) 0.012(2) -0.0183(14)
C3A 0.0284(6) 0.0487(11) 0.0835(14) -0.0086(8) 0.0098(8) 0.0027(7)
C4A 0.0284(6) 0.0487(11) 0.0835(14) -0.0086(8) 0.0098(8) 0.0027(7)
C5A 0.0284(6) 0.0487(11) 0.0835(14) -0.0086(8) 0.0098(8) 0.0027(7)
C1A 0.0284(6) 0.0487(11) 0.0835(14) -0.0086(8) 0.0098(8) 0.0027(7)
C2A 0.0284(6) 0.0487(11) 0.0835(14) -0.0086(8) 0.0098(8) 0.0027(7)

loop_
_atom_type_symbol
_atom_type_description
_atom_type_scat_dispersion_real
_atom_type_scat_dispersion_imag
_atom_type_scat_source
C C 0.0181 0.0091 'International Tables Vol C Tables 4.2.6.8 and 6.1.1.4'
H H 0.0000 0.0000 'International Tables Vol C Tables 4.2.6.8 and 6.1.1.4'
P P 0.2955 0.4335 'International Tables Vol C Tables 4.2.6.8 and 6.1.1.4'
Ru Ru 0.0552 3.2960 'International Tables Vol C Tables 4.2.6.8 and 6.1.1.4'

loop_
_exptl_crystal_face_index_h
_exptl_crystal_face_index_k
_exptl_crystal_face_index_l
_exptl_crystal_face_perp_dist
-3 -1 12 0.0705
0 -5 12 0.0779
1 2 -13 0.0643
-2 6 11 0.0685
0 2 13 0.0476
-1 1 -13 0.0447
3 -1 11 0.0551
-2 -1 -11 0.0519
-4 -2 -8 0.0627
4 1 8 0.0649
1 12 2 0.0994
4 7 -6 0.0917
-4 4 9 0.0808
2 7 -11 0.0779
3 -9 -5 0.0798
0 1 13 0.0494
-1 2 -12 0.0441
3 -7 7 0.0802
-4 9 0 0.0936
-3 1 -10 0.0513
3 -3 9 0.0590
0 8 10 0.0767
-5 3 -5 0.0680
5 2 4 0.0769
-6 -2 1 0.0769
-5 -6 3 0.0898
5 5 -3 0.0913

loop_
_geom_angle_atom_site_label_1
_geom_angle_atom_site_label_2
_geom_angle_atom_site_label_3
_geom_angle
_geom_angle_site_symmetry_1
_geom_angle_site_symmetry_3
_geom_angle_publ_flag
P1 Ru1 P2 83.53(2) . . ?
P1 Ru1 C4A 104.32(13) . . ?
P1 Ru1 C5A 104.70(18) . . ?
P1 Ru1 C2A 164.68(14) . . ?
P2 Ru1 C4A 126.7(2) . . ?
P2 Ru1 C5A 162.39(16) . . ?
P2 Ru1 C2A 108.9(2) . . ?
C6 Ru1 P1 81.11(7) . . ?
C6 Ru1 P2 87.20(7) . . ?
C6 Ru1 C4 153.83(14) . . ?
C6 Ru1 C5 137.00(16) . . ?
C6 Ru1 C1 101.72(13) . . ?
C6 Ru1 C2 92.57(11) . . ?
C6 Ru1 C3 118.17(17) . . ?
C6 Ru1 C3A 144.5(2) . . ?
C6 Ru1 C4A 145.8(2) . . ?
C6 Ru1 C5A 109.2(2) . . ?
C6 Ru1 C2A 107.8(2) . . ?
C4 Ru1 P1 123.48(14) . . ?
C4 Ru1 P2 103.17(10) . . ?
C4 Ru1 C1 62.02(8) . . ?
C4 Ru1 C2 61.90(7) . . ?
C4 Ru1 C3 37.09(6) . . ?
C5 Ru1 P1 102.75(9) . . ?
C5 Ru1 P2 135.71(15) . . ?
C5 Ru1 C4 37.20(7) . . ?
C5 Ru1 C1 37.16(7) . . ?
C5 Ru1 C2 61.95(7) . . ?
C5 Ru1 C3 61.99(8) . . ?
C1 Ru1 P1 114.21(16) . . ?
C1 Ru1 P2 161.01(13) . . ?
C1 Ru1 C2 37.03(5) . . ?
C1 Ru1 C3 61.88(7) . . ?
C2 Ru1 P1 148.8(2) . . ?
C2 Ru1 P2 126.9(2) . . ?
C3 Ru1 P1 160.55(15) . . ?
C3 Ru1 P2 99.13(14) . . ?
C3 Ru1 C2 36.99(5) . . ?
C3A Ru1 P1 133.6(2) . . ?
C3A Ru1 P2 101.83(14) . . ?
C3A Ru1 C4A 36.81(9) . . ?
C3A Ru1 C5A 61.14(11) . . ?
C3A Ru1 C2A 36.76(9) . . ?
C4A Ru1 C5A 36.57(9) . . ?
C4A Ru1 C2A 61.22(11) . . ?
C2A Ru1 C5A 60.92(10) . . ?
C26 P1 Ru1 117.72(8) . . ?
C12 P1 Ru1 120.72(9) . . ?
C12 P1 C26 101.93(12) . . ?
C12 P1 C25 102.91(13) . . ?
C25 P1 Ru1 108.91(8) . . ?
C25 P1 C26 102.26(12) . . ?
C18 P2 Ru1 118.76(10) . . ?
C18 P2 C32 101.38(13) . . ?
C18 P2 C24 104.63(15) . . ?
C32 P2 Ru1 115.98(10) . . ?
C32 P2 C24 103.13(14) . . ?
C24 P2 Ru1 111.17(9) . . ?
C31 C26 P1 119.64(19) . . ?
C31 C26 C27 118.1(3) . . ?
C27 C26 P1 122.3(2) . . ?
C26 C31 H31 119.4 . . ?
C30 C31 C26 121.2(3) . . ?
C30 C31 H31 119.4 . . ?
C7 C6 Ru1 179.0(2) . . ?
C17 C12 P1 122.7(2) . . ?
C17 C12 C13 118.1(3) . . ?
C13 C12 P1 119.1(3) . . ?
C6 C7 C8 177.3(3) . . ?
C23 C18 P2 119.0(2) . . ?
C19 C18 P2 122.5(3) . . ?
C19 C18 C23 118.4(3) . . ?
C33 C32 P2 123.1(2) . . ?
C37 C32 P2 120.4(3) . . ?
C37 C32 C33 116.2(3) . . ?
C7 C8 C11 109.7(3) . . ?
C7 C8 C10 109.7(3) . . ?
C7 C8 C9 110.6(3) . . ?
C7 C8 C11A 105.7(5) . . ?
C7 C8 C10A 110.4(5) . . ?
C7 C8 C9A 109.6(5) . . ?
C11 C8 C10 107.3(4) . . ?
C11 C8 C9 113.2(4) . . ?
C9 C8 C10 106.2(4) . . ?
C11A C8 C9A 109.3(8) . . ?
C10A C8 C11A 111.2(8) . . ?
C10A C8 C9A 110.6(8) . . ?
P1 C25 H25A 110.1 . . ?
P1 C25 H25B 110.1 . . ?
H25A C25 H25B 108.4 . . ?
C24 C25 P1 107.89(18) . . ?
C24 C25 H25A 110.1 . . ?
C24 C25 H25B 110.1 . . ?
C31 C30 H30 120.0 . . ?
C29 C30 C31 120.1(3) . . ?
C29 C30 H30 120.0 . . ?
P2 C24 H24A 109.6 . . ?
P2 C24 H24B 109.6 . . ?
C25 C24 P2 110.12(18) . . ?
C25 C24 H24A 109.6 . . ?
C25 C24 H24B 109.6 . . ?
H24A C24 H24B 108.2 . . ?
C30 C29 H29 120.4 . . ?
C28 C29 C30 119.3(3) . . ?
C28 C29 H29 120.4 . . ?
C18 C23 H23 119.7 . . ?
C18 C23 C22 120.6(4) . . ?
C22 C23 H23 119.7 . . ?
C26 C27 H27 119.8 . . ?
C28 C27 C26 120.3(3) . . ?
C28 C27 H27 119.8 . . ?
C32 C33 H33 119.0 . . ?
C32 C33 C34 122.0(4) . . ?
C34 C33 H33 119.0 . . ?
C23 C22 H22 119.8 . . ?
C21 C22 C23 120.5(4) . . ?
C21 C22 H22 119.8 . . ?
C12 C17 H17 119.7 . . ?
C12 C17 C16 120.5(4) . . ?
C16 C17 H17 119.7 . . ?
Ru1 C4 H4 122.6 . . ?
C5 C4 Ru1 71.27(16) . . ?
C5 C4 H4 126.0 . . ?
C3 C4 Ru1 71.82(15) . . ?
C3 C4 H4 126.0 . . ?
C3 C4 C5 108.0 . . ?
Ru1 C5 H5 122.5 . . ?
C4 C5 Ru1 71.53(15) . . ?
C4 C5 H5 126.0 . . ?
C1 C5 Ru1 71.70(14) . . ?
C1 C5 C4 108.0 . . ?
C1 C5 H5 126.0 . . ?
Ru1 C1 H1 122.7 . . ?
C5 C1 Ru1 71.13(15) . . ?
C5 C1 H1 126.0 . . ?
C2 C1 Ru1 71.79(15) . . ?
C2 C1 C5 108.0 . . ?
C2 C1 H1 126.0 . . ?
Ru1 C2 H2 123.1 . . ?
C1 C2 Ru1 71.18(16) . . ?
C1 C2 H2 126.0 . . ?
C1 C2 C3 108.0 . . ?
C3 C2 Ru1 71.41(15) . . ?
C3 C2 H2 126.0 . . ?
Ru1 C3 H3 123.0 . . ?
C4 C3 Ru1 71.09(15) . . ?
C4 C3 C2 108.0 . . ?
C4 C3 H3 126.0 . . ?
C2 C3 Ru1 71.60(14) . . ?
C2 C3 H3 126.0 . . ?
C18 C19 H19 119.9 . . ?
C18 C19 C20 120.2(4) . . ?
C20 C19 H19 119.9 . . ?
C16 C15 H15 120.4 . . ?
C16 C15 C14 119.1(3) . . ?
C14 C15 H15 120.4 . . ?
C29 C28 C27 121.0(3) . . ?
C29 C28 H28 119.5 . . ?
C27 C28 H28 119.5 . . ?
C33 C34 H34 119.8 . . ?
C35 C34 C33 120.4(4) . . ?
C35 C34 H34 119.8 . . ?
C22 C21 H21 120.0 . . ?
C22 C21 C20 120.1(4) . . ?
C20 C21 H21 120.0 . . ?
C12 C13 H13 119.8 . . ?
C12 C13 C14 120.4(4) . . ?
C14 C13 H13 119.8 . . ?
C17 C16 H16 119.5 . . ?
C15 C16 C17 121.0(4) . . ?
C15 C16 H16 119.5 . . ?
C34 C35 H35 120.7 . . ?
C36 C35 C34 118.7(4) . . ?
C36 C35 H35 120.7 . . ?
C32 C37 H37 119.3 . . ?
C32 C37 C36 121.4(4) . . ?
C36 C37 H37 119.3 . . ?
C15 C14 C13 120.6(4) . . ?
C15 C14 H14 119.7 . . ?
C13 C14 H14 119.7 . . ?
C19 C20 H20 119.9 . . ?
C21 C20 C19 120.2(4) . . ?
C21 C20 H20 119.9 . . ?
C35 C36 C37 121.4(4) . . ?
C35 C36 H36 119.3 . . ?
C37 C36 H36 119.3 . . ?
C8 C11 H11A 109.5 . . ?
C8 C11 H11B 109.5 . . ?
C8 C11 H11C 109.5 . . ?
H11A C11 H11B 109.5 . . ?
H11A C11 H11C 109.5 . . ?
H11B C11 H11C 109.5 . . ?
C8 C10 H10A 109.5 . . ?
C8 C10 H10B 109.5 . . ?
C8 C10 H10C 109.5 . . ?
H10A C10 H10B 109.5 . . ?
H10A C10 H10C 109.5 . . ?
H10B C10 H10C 109.5 . . ?
C8 C9 H9A 109.5 . . ?
C8 C9 H9B 109.5 . . ?
C8 C9 H9C 109.5 . . ?
H9A C9 H9B 109.5 . . ?
H9A C9 H9C 109.5 . . ?
H9B C9 H9C 109.5 . . ?
C8 C11A H11D 109.5 . . ?
C8 C11A H11E 109.5 . . ?
C8 C11A H11F 109.5 . . ?
H11D C11A H11E 109.5 . . ?
H11D C11A H11F 109.5 . . ?
H11E C11A H11F 109.5 . . ?
C8 C10A H10D 109.5 . . ?
C8 C10A H10E 109.5 . . ?
C8 C10A H10F 109.5 . . ?
H10D C10A H10E 109.5 . . ?
H10D C10A H10F 109.5 . . ?
H10E C10A H10F 109.5 . . ?
C8 C9A H9AA 109.5 . . ?
C8 C9A H9AB 109.5 . . ?
C8 C9A H9AC 109.5 . . ?
H9AA C9A H9AB 109.5 . . ?
H9AA C9A H9AC 109.5 . . ?
H9AB C9A H9AC 109.5 . . ?
Ru1 C3A H3A 121.6 . . ?
C4A C3A Ru1 71.9(2) . . ?
C4A C3A H3A 126.0 . . ?
C4A C3A C2A 108.0 . . ?
C2A C3A Ru1 72.2(2) . . ?
C2A C3A H3A 126.0 . . ?
Ru1 C4A H4A 122.0 . . ?
C3A C4A Ru1 71.3(2) . . ?
C3A C4A H4A 126.0 . . ?
C3A C4A C5A 108.0 . . ?
C5A C4A Ru1 72.5(2) . . ?
C5A C4A H4A 126.0 . . ?
Ru1 C5A H5A 122.8 . . ?
C4A C5A Ru1 71.0(2) . . ?
C4A C5A H5A 126.0 . . ?
C4A C5A C1A 108.0 . . ?
C1A C5A Ru1 72.0(2) . . ?
C1A C5A H5A 126.0 . . ?
Ru1 C1A H1A 122.9 . . ?
C5A C1A Ru1 71.7(2) . . ?
C5A C1A H1A 126.0 . . ?
C5A C1A C2A 108.0 . . ?
C2A C1A Ru1 71.1(2) . . ?
C2A C1A H1A 126.0 . . ?
Ru1 C2A H2A 122.2 . . ?
C3A C2A Ru1 71.1(2) . . ?
C3A C2A C1A 108.0 . . ?
C3A C2A H2A 126.0 . . ?
C1A C2A Ru1 72.4(2) . . ?
C1A C2A H2A 126.0 . . ?

loop_
_geom_bond_atom_site_label_1
_geom_bond_atom_site_label_2
_geom_bond_distance
_geom_bond_site_symmetry_2
_geom_bond_publ_flag
Ru1 P1 2.2466(6) . ?
Ru1 P2 2.2528(6) . ?
Ru1 C6 2.019(2) . ?
Ru1 C4 2.228(4) . ?
Ru1 C5 2.224(4) . ?
Ru1 C1 2.232(4) . ?
Ru1 C2 2.240(4) . ?
Ru1 C3 2.237(4) . ?
Ru1 C3A 2.244(6) . ?
Ru1 C4A 2.253(6) . ?
Ru1 C5A 2.273(6) . ?
Ru1 C2A 2.259(5) . ?
P1 C26 1.844(3) . ?
P1 C12 1.836(3) . ?
P1 C25 1.842(2) . ?
P2 C18 1.837(3) . ?
P2 C32 1.842(3) . ?
P2 C24 1.849(3) . ?
C26 C31 1.386(4) . ?
C26 C27 1.391(4) . ?
C31 H31 0.9300 . ?
C31 C30 1.383(4) . ?
C6 C7 1.198(4) . ?
C12 C17 1.367(4) . ?
C12 C13 1.370(5) . ?
C7 C8 1.478(4) . ?
C18 C23 1.383(4) . ?
C18 C19 1.380(5) . ?
C32 C33 1.360(4) . ?
C32 C37 1.360(5) . ?
C8 C11 1.500(6) . ?
C8 C10 1.573(7) . ?
C8 C9 1.517(7) . ?
C8 C11A 1.540(11) . ?
C8 C10A 1.486(10) . ?
C8 C9A 1.545(11) . ?
C25 H25A 0.9700 . ?
C25 H25B 0.9700 . ?
C25 C24 1.509(4) . ?
C30 H30 0.9300 . ?
C30 C29 1.376(5) . ?
C24 H24A 0.9700 . ?
C24 H24B 0.9700 . ?
C29 H29 0.9300 . ?
C29 C28 1.372(5) . ?
C23 H23 0.9300 . ?
C23 C22 1.388(4) . ?
C27 H27 0.9300 . ?
C27 C28 1.381(5) . ?
C33 H33 0.9300 . ?
C33 C34 1.392(5) . ?
C22 H22 0.9300 . ?
C22 C21 1.354(6) . ?
C17 H17 0.9300 . ?
C17 C16 1.390(5) . ?
C4 H4 0.9300 . ?
C4 C5 1.4200 . ?
C4 C3 1.4200 . ?
C5 H5 0.9300 . ?
C5 C1 1.4200 . ?
C1 H1 0.9300 . ?
C1 C2 1.4200 . ?
C2 H2 0.9300 . ?
C2 C3 1.4200 . ?
C3 H3 0.9300 . ?
C19 H19 0.9300 . ?
C19 C20 1.400(6) . ?
C15 H15 0.9300 . ?
C15 C16 1.345(7) . ?
C15 C14 1.354(7) . ?
C28 H28 0.9300 . ?
C34 H34 0.9300 . ?
C34 C35 1.343(6) . ?
C21 H21 0.9300 . ?
C21 C20 1.363(7) . ?
C13 H13 0.9300 . ?
C13 C14 1.394(5) . ?
C16 H16 0.9300 . ?
C35 H35 0.9300 . ?
C35 C36 1.330(7) . ?
C37 H37 0.9300 . ?
C37 C36 1.391(5) . ?
C14 H14 0.9300 . ?
C20 H20 0.9300 . ?
C36 H36 0.9300 . ?
C11 H11A 0.9600 . ?
C11 H11B 0.9600 . ?
C11 H11C 0.9600 . ?
C10 H10A 0.9600 . ?
C10 H10B 0.9600 . ?
C10 H10C 0.9600 . ?
C9 H9A 0.9600 . ?
C9 H9B 0.9600 . ?
C9 H9C 0.9600 . ?
C11A H11D 0.9600 . ?
C11A H11E 0.9600 . ?
C11A H11F 0.9600 . ?
C10A H10D 0.9600 . ?
C10A H10E 0.9600 . ?
C10A H10F 0.9600 . ?
C9A H9AA 0.9600 . ?
C9A H9AB 0.9600 . ?
C9A H9AC 0.9600 . ?
C3A H3A 0.9300 . ?
C3A C4A 1.4200 . ?
C3A C2A 1.4200 . ?
C4A H4A 0.9300 . ?
C4A C5A 1.4200 . ?
C5A H5A 0.9300 . ?
C5A C1A 1.4200 . ?
C1A H1A 0.9300 . ?
C1A C2A 1.4200 . ?
C2A H2A 0.9300 . ?

loop_
_geom_torsion_atom_site_label_1
_geom_torsion_atom_site_label_2
_geom_torsion_atom_site_label_3
_geom_torsion_atom_site_label_4
_geom_torsion
_geom_torsion_site_symmetry_1
_geom_torsion_site_symmetry_2
_geom_torsion_site_symmetry_3
_geom_torsion_site_symmetry_4
_geom_torsion_publ_flag
Ru1 P1 C26 C31 -13.8(2) . . . . ?
Ru1 P1 C26 C27 168.1(2) . . . . ?
Ru1 P1 C12 C17 130.4(3) . . . . ?
Ru1 P1 C12 C13 -48.1(3) . . . . ?
Ru1 P1 C25 C24 45.5(2) . . . . ?
Ru1 P2 C18 C23 19.4(3) . . . . ?
Ru1 P2 C18 C19 -161.2(3) . . . . ?
Ru1 P2 C32 C33 87.6(3) . . . . ?
Ru1 P2 C32 C37 -86.4(4) . . . . ?
Ru1 P2 C24 C25 24.4(2) . . . . ?
Ru1 C4 C5 C1 -62.83(14) . . . . ?
Ru1 C4 C3 C2 62.48(15) . . . . ?
Ru1 C5 C1 C2 -62.72(15) . . . . ?
Ru1 C1 C2 C3 -62.30(15) . . . . ?
Ru1 C2 C3 C4 -62.15(16) . . . . ?
Ru1 C3A C4A C5A -63.6(2) . . . . ?
Ru1 C3A C2A C1A 63.4(2) . . . . ?
Ru1 C4A C5A C1A -62.8(2) . . . . ?
Ru1 C5A C1A C2A -62.2(2) . . . . ?
Ru1 C1A C2A C3A -62.6(2) . . . . ?
P1 C26 C31 C30 -178.0(2) . . . . ?
P1 C26 C27 C28 177.7(3) . . . . ?
P1 C12 C17 C16 179.5(3) . . . . ?
P1 C12 C13 C14 -178.1(4) . . . . ?
P1 C25 C24 P2 -42.9(2) . . . . ?
P2 C18 C23 C22 178.5(2) . . . . ?
P2 C18 C19 C20 -179.4(4) . . . . ?
P2 C32 C33 C34 -174.7(3) . . . . ?
P2 C32 C37 C36 173.8(5) . . . . ?
C26 P1 C12 C17 -96.8(3) . . . . ?
C26 P1 C12 C13 84.6(3) . . . . ?
C26 P1 C25 C24 -79.8(2) . . . . ?
C26 C31 C30 C29 -0.2(5) . . . . ?
C26 C27 C28 C29 0.6(6) . . . . ?
C31 C26 C27 C28 -0.4(5) . . . . ?
C31 C30 C29 C28 0.4(5) . . . . ?
C12 P1 C26 C31 -148.3(2) . . . . ?
C12 P1 C26 C27 33.6(3) . . . . ?
C12 P1 C25 C24 174.71(19) . . . . ?
C12 C17 C16 C15 -1.0(7) . . . . ?
C12 C13 C14 C15 -1.9(8) . . . . ?
C18 P2 C32 C33 -142.3(3) . . . . ?
C18 P2 C32 C37 43.7(4) . . . . ?
C18 P2 C24 C25 -105.0(2) . . . . ?
C18 C23 C22 C21 1.3(5) . . . . ?
C18 C19 C20 C21 0.6(8) . . . . ?
C32 P2 C18 C23 -109.0(3) . . . . ?
C32 P2 C18 C19 70.4(3) . . . . ?
C32 P2 C24 C25 149.3(2) . . . . ?
C32 C33 C34 C35 0.2(7) . . . . ?
C32 C37 C36 C35 1.9(11) . . . . ?
C25 P1 C26 C31 105.5(2) . . . . ?
C25 P1 C26 C27 -72.6(3) . . . . ?
C25 P1 C12 C17 8.9(3) . . . . ?
C25 P1 C12 C13 -169.6(3) . . . . ?
C30 C29 C28 C27 -0.6(6) . . . . ?
C24 P2 C18 C23 144.0(2) . . . . ?
C24 P2 C18 C19 -36.6(4) . . . . ?
C24 P2 C32 C33 -34.2(3) . . . . ?
C24 P2 C32 C37 151.9(4) . . . . ?
C23 C18 C19 C20 0.0(7) . . . . ?
C23 C22 C21 C20 -0.6(6) . . . . ?
C27 C26 C31 C30 0.1(4) . . . . ?
C33 C32 C37 C36 -0.5(9) . . . . ?
C33 C34 C35 C36 1.1(8) . . . . ?
C22 C21 C20 C19 -0.3(8) . . . . ?
C17 C12 C13 C14 3.3(7) . . . . ?
C4 C5 C1 Ru1 62.72(15) . . . . ?
C4 C5 C1 C2 0.0 . . . . ?
C5 C4 C3 Ru1 -62.48(15) . . . . ?
C5 C4 C3 C2 0.0 . . . . ?
C5 C1 C2 Ru1 62.30(15) . . . . ?
C5 C1 C2 C3 0.0 . . . . ?
C1 C2 C3 Ru1 62.15(16) . . . . ?
C1 C2 C3 C4 0.0 . . . . ?
C3 C4 C5 Ru1 62.83(14) . . . . ?
C3 C4 C5 C1 0.0 . . . . ?
C19 C18 C23 C22 -1.0(5) . . . . ?
C34 C35 C36 C37 -2.1(10) . . . . ?
C13 C12 C17 C16 -1.9(6) . . . . ?
C16 C15 C14 C13 -1.1(8) . . . . ?
C37 C32 C33 C34 -0.5(7) . . . . ?
C14 C15 C16 C17 2.5(8) . . . . ?
C3A C4A C5A Ru1 62.8(2) . . . . ?
C3A C4A C5A C1A 0.0 . . . . ?
C4A C3A C2A Ru1 -63.4(2) . . . . ?
C4A C3A C2A C1A 0.0 . . . . ?
C4A C5A C1A Ru1 62.2(2) . . . . ?
C4A C5A C1A C2A 0.0 . . . . ?
C5A C1A C2A Ru1 62.6(2) . . . . ?
C5A C1A C2A C3A 0.0 . . . . ?
C2A C3A C4A Ru1 63.6(2) . . . . ?
C2A C3A C4A C5A 0.0 . . . . ?

loop_
_exptl_oxdiff_crystal_face_indexfrac_h
_exptl_oxdiff_crystal_face_indexfrac_k
_exptl_oxdiff_crystal_face_indexfrac_l
_exptl_oxdiff_crystal_face_x
_exptl_oxdiff_crystal_face_y
_exptl_oxdiff_crystal_face_z
-2.7899 -1.3402 12.1827 -0.8773 0.1154 0.4659
-0.1392 -4.8263 12.0191 -0.9831 -0.1826 0.0090
1.1012 1.5090 -13.0813 0.9269 0.1720 -0.3336
-1.7487 6.2425 10.9845 -0.4810 -0.2609 0.8370
-0.2570 2.0199 12.9606 -0.7677 -0.4169 0.4867
-0.6743 0.7585 -12.7340 0.8569 0.4656 -0.2212
2.6879 -0.5202 10.5899 -0.6880 -0.7256 0.0090
-2.2181 -0.8568 -11.2512 0.6798 0.7168 -0.1554
-3.7688 -1.8339 -8.2642 0.4301 0.9027 -0.0090
4.0194 1.0061 7.7650 -0.4288 -0.9000 -0.0789
1.0790 11.5572 2.2263 0.3342 -0.6158 0.7135
4.1921 6.6035 -6.3407 0.7224 -0.6849 -0.0946
-4.0298 4.4158 9.0897 -0.4529 0.2152 0.8652
1.5549 6.5256 -10.8854 0.9915 -0.1301 0.0091
2.9926 -9.3013 -5.4864 0.0091 -0.0006 -1.0000
0.1471 0.8358 12.9915 -0.8140 -0.4426 0.3762
-0.9998 1.7517 -12.3976 0.8722 0.4741 -0.1204
2.7371 -7.4140 7.1943 -0.7457 -0.4049 -0.5292
-3.9158 8.5056 -0.3317 0.3302 0.3476 0.8776
-2.7418 0.6892 -10.4927 0.6880 0.7256 0.0091
3.4104 -3.0766 8.7273 -0.6633 -0.6993 -0.2664
0.3682 8.0838 9.5172 -0.2903 -0.6101 0.7372
-4.7361 2.7044 -4.8657 0.3832 0.8037 0.4553
4.9178 2.4114 4.1767 -0.1286 -0.9791 -0.1573
-5.5199 -2.0440 0.5413 -0.1706 0.9195 0.3542
-4.8865 -5.8475 2.9146 -0.4743 0.8728 0.1147
5.1125 4.7714 -3.4243 0.4660 -0.8578 -0.2169
